data_7248406
loop_
_publ_author_name
'Igoa Salda\~na, Fernando'
'L\'opez, Agust\'in'
'Gonz\'alez-Platas, Javier'
'Suescun, Leopoldo'
'Kremer, Carlos'
'Torres, Julia'

_publ_section_title
;
 Extended isomerism in heteronuclear metal--organic frameworks: synthetic
 strategies and crystal structures of lanthanide--cobalt--oxydiacetate
 systems
;
_journal_issue 19
_journal_name_full CrystEngComm
_journal_page_first 2560
_journal_page_last 2570
_journal_paper_doi 10.1039/D4CE00168K
_journal_volume 26
_journal_year 2024
_chemical_formula_moiety 'C24 H36 Co3 O36 Sm2, 1(O)'
_chemical_formula_sum 'C24 H36 Co3 O37 Sm2'
_chemical_formula_weight 1394.02
_space_group_crystal_system hexagonal
_space_group_IT_number 192
_space_group_name_Hall '-P 6 2c'
_space_group_name_H-M_alt 'P 6/m c c'
_atom_sites_solution_hydrogens mixed
_atom_sites_solution_primary dual
_audit_creation_date 2023-09-26
_audit_creation_method
;
Olex2 1.5
(compiled 2023.08.24 svn.re1ec1418 for OlexSys, GUI svn.r6817)
;
_audit_update_record
;
2023-12-28 deposited with the CCDC.	2024-04-11 downloaded from the CCDC.
;
_cell_angle_alpha 90
_cell_angle_beta 90
_cell_angle_gamma 120
_cell_formula_units_Z 2
_cell_length_a 14.8895(9)
_cell_length_b 14.8895(9)
_cell_length_c 15.5803(9)
_cell_measurement_reflns_used 1597
_cell_measurement_temperature 293(2)
_cell_measurement_theta_max 28.9670
_cell_measurement_theta_min 2.6010
_cell_volume 2991.3(3)
_computing_cell_refinement 'CrysAlisPro 1.171.40.82a (Rigaku OD, 2020)'
_computing_data_collection 'CrysAlisPro 1.171.40.82a (Rigaku OD, 2020)'
_computing_data_reduction 'CrysAlisPro 1.171.40.82a (Rigaku OD, 2020)'
_computing_molecular_graphics 'Olex2 1.5 (Dolomanov et al., 2009)'
_computing_publication_material 'Olex2 1.5 (Dolomanov et al., 2009)'
_computing_structure_refinement 'SHELXL 2019/3 (Sheldrick, 2015)'
_computing_structure_solution 'SHELXT  (Sheldrick, 2015)'
_diffrn_ambient_temperature 293(2)
_diffrn_detector 'CCD plate'
_diffrn_detector_area_resol_mean 8.1268
_diffrn_detector_type EosS2
_diffrn_measured_fraction_theta_full 0.955
_diffrn_measured_fraction_theta_max 0.950
_diffrn_measurement_details
;
List of Runs (angles in degrees, time in seconds):

  # Type    Start    End  Width  t~exp~   \w     \q     \k     \f   Frames
#--------------------------------------------------------------------------
  1  \w    -42.00  16.00   1.00   50.00    --  -30.54 -37.00 150.00   58
  2  \w    -68.00 -38.00   1.00   50.00    --  -30.54  19.00 120.00   30
  3  \w     -2.00  49.00   1.00   50.00    --  -30.54  19.00 120.00   51
  4  \w   -109.00 -58.00   1.00   50.00    --  -30.54 -37.00 150.00   51
;
_diffrn_measurement_device 'four-circle diffractometer'
_diffrn_measurement_device_type 'SuperNova, Dualflex, EosS2'
_diffrn_measurement_method '\w scans'
_diffrn_orient_matrix_type 'CrysAlisPro convention (1999,Acta A55,543-557)'
_diffrn_orient_matrix_UB_11 -0.0370079000
_diffrn_orient_matrix_UB_12 0.0086274000
_diffrn_orient_matrix_UB_13 0.0214815000
_diffrn_orient_matrix_UB_21 0.0406634000
_diffrn_orient_matrix_UB_22 0.0437153000
_diffrn_orient_matrix_UB_23 0.0209960000
_diffrn_orient_matrix_UB_31 0.0015964000
_diffrn_orient_matrix_UB_32 0.0321899000
_diffrn_orient_matrix_UB_33 -0.0342222000
_diffrn_radiation_monochromator graphite
_diffrn_radiation_probe x-ray
_diffrn_radiation_type 'Mo K\a'
_diffrn_radiation_wavelength 0.71073
_diffrn_reflns_av_R_equivalents 0.0629
_diffrn_reflns_av_unetI/netI 0.0541
_diffrn_reflns_Laue_measured_fraction_full 0.955
_diffrn_reflns_Laue_measured_fraction_max 0.950
_diffrn_reflns_limit_h_max 10
_diffrn_reflns_limit_h_min -18
_diffrn_reflns_limit_k_max 18
_diffrn_reflns_limit_k_min -7
_diffrn_reflns_limit_l_max 19
_diffrn_reflns_limit_l_min -6
_diffrn_reflns_number 4121
_diffrn_reflns_point_group_measured_fraction_full 0.955
_diffrn_reflns_point_group_measured_fraction_max 0.950
_diffrn_reflns_theta_full 25.242
_diffrn_reflns_theta_max 26.366
_diffrn_reflns_theta_min 2.615
_diffrn_source 'fine-focus sealed X-ray tube'
_diffrn_source_type 'Enhance (Mo) X-ray Source'
_exptl_absorpt_coefficient_mu 2.830
_exptl_absorpt_correction_T_max 1.000
_exptl_absorpt_correction_T_min 0.731
_exptl_absorpt_correction_type gaussian
_exptl_absorpt_process_details
;
CrysAlisPro 1.171.40.82a (Rigaku Oxford Diffraction, 2020)
Numerical absorption correction based on gaussian integration over
a multifaceted crystal model
Empirical absorption correction using spherical harmonics,
implemented in SCALE3 ABSPACK scaling algorithm.
;
_exptl_crystal_colour 'clear pale pink'
_exptl_crystal_density_diffrn 1.548
_exptl_crystal_description needle
_exptl_crystal_F_000 1362
_exptl_crystal_size_max 0.187
_exptl_crystal_size_mid 0.035
_exptl_crystal_size_min 0.022
_refine_diff_density_max 0.905
_refine_diff_density_min -0.699
_refine_diff_density_rms 0.163
_refine_ls_extinction_method none
_refine_ls_goodness_of_fit_ref 1.096
_refine_ls_hydrogen_treatment mixed
_refine_ls_matrix_type full
_refine_ls_number_parameters 61
_refine_ls_number_reflns 1019
_refine_ls_number_restraints 0
_refine_ls_restrained_S_all 1.096
_refine_ls_R_factor_all 0.0721
_refine_ls_R_factor_gt 0.0463
_refine_ls_shift/su_max 0.000
_refine_ls_shift/su_mean 0.000
_refine_ls_structure_factor_coef Fsqd
_refine_ls_weighting_details 'w=1/[\s^2^(Fo^2^)+(0.0786P)^2^+13.3199P] where P=(Fo^2^+2Fc^2^)/3'
_refine_ls_weighting_scheme calc
_refine_ls_wR_factor_gt 0.1459
_refine_ls_wR_factor_ref 0.1628
_reflns_Friedel_coverage 0.000
_reflns_number_gt 717
_reflns_number_total 1019
_reflns_threshold_expression 'I > 2\s(I)'
_cod_data_source_file d4ce00168k2.cif
_cod_data_source_block smco_1
_cod_depositor_comments 'Adding full bibliography for 7248398--7248415.cif.'
_cod_original_cell_volume 2991.3(4)
_cod_database_code 7248406
_shelx_shelxl_version_number 2019/3
_chemical_oxdiff_formula 'C24 H60 Co3 O48 Sm'
_shelx_space_group_comment
;
The symmetry employed for this shelxl refinement is uniquely defined
by the following loop, which should always be used as a source of
symmetry information in preference to the above space-group names.
They are only intended as comments.
;
_olex2_refinement_description
;
1. Fixed Uiso
 At 1.2 times of:
  All C(H,H) groups
2. Others
 Fixed Sof: O2W(0.08334)
3.a Secondary CH2 refined with riding coordinates:
 C2(H2A,H2B)
;
_olex2_submission_special_instructions 'No special instructions were received'
_oxdiff_exptl_absorpt_empirical_details
;
Empirical correction (ABSPACK) includes:
- Absorption correction using spherical harmonics
- Frame scaling
;
_oxdiff_exptl_absorpt_empirical_full_max 1.344
_oxdiff_exptl_absorpt_empirical_full_min 0.889

loop_
_space_group_symop_operation_xyz
'x, y, z'
'-y, x-y, z'
'-x+y, -x, z'
'-x, -y, z'
'y, -x+y, z'
'x-y, x, z'
'y, x, -z+1/2'
'x-y, -y, -z+1/2'
'-x, -x+y, -z+1/2'
'-y, -x, -z+1/2'
'-x+y, y, -z+1/2'
'x, x-y, -z+1/2'
'-x, -y, -z'
'y, -x+y, -z'
'x-y, x, -z'
'x, y, -z'
'-y, x-y, -z'
'-x+y, -x, -z'
'-y, -x, z-1/2'
'-x+y, y, z-1/2'
'x, x-y, z-1/2'
'y, x, z-1/2'
'x-y, -y, z-1/2'
'-x, -x+y, z-1/2'

loop_
_atom_site_label
_atom_site_type_symbol
_atom_site_fract_x
_atom_site_fract_y
_atom_site_fract_z
_atom_site_U_iso_or_equiv
_atom_site_adp_type
_atom_site_occupancy
_atom_site_site_symmetry_order
_atom_site_calc_flag
_atom_site_refinement_flags_posn
_atom_site_refinement_flags_adp
_atom_site_refinement_flags_occupancy
_atom_site_disorder_assembly
_atom_site_disorder_group
Sm1 Sm 0.333333 0.666667 0.750000 0.0193(3) Uani 1 6 d S T P . .
Co02 Co 0.000000 0.500000 0.500000 0.0197(5) Uani 1 4 d S T P . .
O1 O 0.0549(5) 0.6133(5) 0.5928(4) 0.0501(19) Uani 1 1 d . . . . .
O3 O 0.2360(3) 0.7640(3) 0.750000 0.0313(18) Uani 1 2 d S T P . .
O2 O 0.1956(4) 0.6162(4) 0.6441(3) 0.0313(13) Uani 1 1 d . . . . .
O1W O -0.1401(6) 0.5081(6) 0.500000 0.0264(18) Uani 1 2 d S T P . .
C1 C 0.1315(7) 0.6472(7) 0.6402(5) 0.0308(18) Uani 1 1 d . . . . .
C2 C 0.1511(8) 0.7364(8) 0.6979(7) 0.064(4) Uani 1 1 d . . . . .
H2A H 0.163074 0.795458 0.663117 0.077 Uiso 1 1 calc R U . . .
H2B H 0.090419 0.716933 0.733190 0.077 Uiso 1 1 calc R U . . .
O2W O -0.016(5) 0.763(5) 0.500000 0.066(18) Uiso 0.1667 2 d S . P . .
H1W H -0.173(8) 0.464(7) 0.545(5) 0.06(3) Uiso 1 1 d . . . . .

loop_
_atom_site_aniso_label
_atom_site_aniso_U_11
_atom_site_aniso_U_22
_atom_site_aniso_U_33
_atom_site_aniso_U_23
_atom_site_aniso_U_13
_atom_site_aniso_U_12
Sm1 0.0215(4) 0.0215(4) 0.0148(4) 0.000 0.000 0.0107(2)
Co02 0.0167(10) 0.0231(12) 0.0159(8) 0.000 0.000 0.0073(10)
O1 0.042(4) 0.067(5) 0.057(4) -0.041(4) -0.037(3) 0.039(4)
O3 0.030(3) 0.030(3) 0.033(4) -0.021(3) -0.021(3) 0.014(4)
O2 0.034(3) 0.037(3) 0.030(3) -0.014(2) -0.013(3) 0.023(3)
O1W 0.024(4) 0.032(5) 0.020(3) 0.000 0.000 0.011(4)
C1 0.032(5) 0.032(5) 0.032(4) -0.008(4) -0.007(4) 0.019(4)
C2 0.063(7) 0.073(8) 0.084(8) -0.054(7) -0.053(7) 0.054(7)

loop_
_atom_type_symbol
_atom_type_description
_atom_type_scat_dispersion_real
_atom_type_scat_dispersion_imag
_atom_type_scat_source
C C 0.0033 0.0016 'International Tables Vol C Tables 4.2.6.8 and 6.1.1.4'
H H 0.0000 0.0000 'International Tables Vol C Tables 4.2.6.8 and 6.1.1.4'
Co Co 0.3494 0.9721 'International Tables Vol C Tables 4.2.6.8 and 6.1.1.4'
O O 0.0106 0.0060 'International Tables Vol C Tables 4.2.6.8 and 6.1.1.4'
Sm Sm -0.1638 3.4418 'International Tables Vol C Tables 4.2.6.8 and 6.1.1.4'

loop_
_exptl_crystal_face_index_h
_exptl_crystal_face_index_k
_exptl_crystal_face_index_l
_exptl_crystal_face_perp_dist
5 -4 0 0.0109
-5 4 0 0.0109
1 2 -5 0.0697
-1 -2 5 0.0697
4 -5 -1 0.0151
-4 5 0 0.0135
5 1 0 0.0191
2 -5 0 0.0053
-5 -2 0 0.0095

loop_
_geom_angle_atom_site_label_1
_geom_angle_atom_site_label_2
_geom_angle_atom_site_label_3
_geom_angle
_geom_angle_site_symmetry_1
_geom_angle_site_symmetry_3
_geom_angle_publ_flag
O3 Sm1 O3 120.000(1) . 2_665 ?
O3 Sm1 O3 120.000(1) . 3_565 ?
O3 Sm1 O3 120.0 3_565 2_665 ?
O2 Sm1 O3 136.72(14) 10_666 2_665 ?
O2 Sm1 O3 74.51(13) 2_665 3_565 ?
O2 Sm1 O3 62.55(12) 2_665 2_665 ?
O2 Sm1 O3 136.72(14) 3_565 2_665 ?
O2 Sm1 O3 62.55(12) 11_556 3_565 ?
O2 Sm1 O3 136.72(14) . 3_565 ?
O2 Sm1 O3 62.55(12) 12_566 2_665 ?
O2 Sm1 O3 62.55(12) . . ?
O2 Sm1 O3 74.51(13) 12_566 . ?
O2 Sm1 O3 74.51(13) 10_666 3_565 ?
O2 Sm1 O3 74.51(13) . 2_665 ?
O2 Sm1 O3 136.72(14) 12_566 3_565 ?
O2 Sm1 O3 74.51(13) 3_565 . ?
O2 Sm1 O3 136.72(14) 2_665 . ?
O2 Sm1 O3 62.55(12) 10_666 . ?
O2 Sm1 O3 74.51(13) 11_556 2_665 ?
O2 Sm1 O3 136.72(14) 11_556 . ?
O2 Sm1 O3 62.55(12) 3_565 3_565 ?
O2 Sm1 O2 79.3(2) 10_666 11_556 ?
O2 Sm1 O2 79.3(2) 10_666 12_566 ?
O2 Sm1 O2 79.3(2) 3_565 2_665 ?
O2 Sm1 O2 86.6(3) 11_556 2_665 ?
O2 Sm1 O2 79.3(2) 3_565 . ?
O2 Sm1 O2 149.0(3) 12_566 3_565 ?
O2 Sm1 O2 149.0(3) . 11_556 ?
O2 Sm1 O2 79.3(2) 12_566 11_556 ?
O2 Sm1 O2 149.0(3) 10_666 2_665 ?
O2 Sm1 O2 86.6(3) 10_666 3_565 ?
O2 Sm1 O2 86.6(3) 12_566 . ?
O2 Sm1 O2 125.1(2) 3_565 11_556 ?
O2 Sm1 O2 125.1(2) 10_666 . ?
O2 Sm1 O2 79.3(2) . 2_665 ?
O2 Sm1 O2 125.1(2) 12_566 2_665 ?
O1 Co02 O1 180.0 . 13_566 ?
O1 Co02 O1 90.6(4) 13_566 16_556 ?
O1 Co02 O1 89.4(4) . 16_556 ?
O1 Co02 O1 89.4(4) 13_566 4_565 ?
O1 Co02 O1 90.6(4) . 4_565 ?
O1 Co02 O1 180.0(4) 16_556 4_565 ?
O1 Co02 O1W 92.7(2) 13_566 . ?
O1 Co02 O1W 92.7(2) 16_556 13_566 ?
O1 Co02 O1W 87.3(2) 16_556 . ?
O1 Co02 O1W 87.3(2) 13_566 13_566 ?
O1 Co02 O1W 92.7(2) 4_565 . ?
O1 Co02 O1W 92.7(2) . 13_566 ?
O1 Co02 O1W 87.3(2) . . ?
O1 Co02 O1W 87.3(2) 4_565 13_566 ?
O1W Co02 O1W 180.0(4) . 13_566 ?
C1 O1 Co02 131.5(5) . . ?
C2 O3 Sm1 122.3(5) . . ?
C2 O3 Sm1 122.3(5) 10_666 . ?
C2 O3 C2 115.3(9) . 10_666 ?
C1 O2 Sm1 126.7(5) . . ?
Co02 O1W H1W 98(6) . . ?
O1 C1 O2 126.6(7) . . ?
O1 C1 C2 116.7(7) . . ?
O2 C1 C2 116.7(7) . . ?
O3 C2 C1 111.0(7) . . ?
O3 C2 H2A 109.4 . . ?
O3 C2 H2B 109.4 . . ?
C1 C2 H2A 109.4 . . ?
C1 C2 H2B 109.4 . . ?
H2A C2 H2B 108.0 . . ?

loop_
_geom_bond_atom_site_label_1
_geom_bond_atom_site_label_2
_geom_bond_distance
_geom_bond_site_symmetry_2
_geom_bond_publ_flag
Sm1 O3 2.511(8) . ?
Sm1 O3 2.511(8) 2_665 ?
Sm1 O3 2.511(8) 3_565 ?
Sm1 O2 2.439(5) . ?
Sm1 O2 2.439(5) 3_565 ?
Sm1 O2 2.439(5) 10_666 ?
Sm1 O2 2.439(5) 2_665 ?
Sm1 O2 2.439(5) 12_566 ?
Sm1 O2 2.439(5) 11_556 ?
Co02 O1 2.056(6) . ?
Co02 O1 2.056(6) 16_556 ?
Co02 O1 2.056(6) 4_565 ?
Co02 O1 2.056(6) 13_566 ?
Co02 O1W 2.148(8) . ?
Co02 O1W 2.148(8) 13_566 ?
O1 C1 1.235(9) . ?
O3 C2 1.380(9) . ?
O3 C2 1.380(9) 10_666 ?
O2 C1 1.254(9) . ?
O1W H1W 0.92(9) . ?
C1 C2 1.507(12) . ?
C2 H2A 0.9700 . ?
C2 H2B 0.9700 . ?

loop_
_geom_torsion_atom_site_label_1
_geom_torsion_atom_site_label_2
_geom_torsion_atom_site_label_3
_geom_torsion_atom_site_label_4
_geom_torsion
_geom_torsion_site_symmetry_1
_geom_torsion_site_symmetry_2
_geom_torsion_site_symmetry_3
_geom_torsion_site_symmetry_4
_geom_torsion_publ_flag
Sm1 O3 C2 C1 -3.3(11) . . . . ?
Sm1 O2 C1 O1 -171.3(7) . . . . ?
Sm1 O2 C1 C2 10.1(12) . . . . ?
Co02 O1 C1 O2 -2.1(15) . . . . ?
Co02 O1 C1 C2 176.4(7) . . . . ?
O1 C1 C2 O3 177.4(8) . . . . ?
O2 C1 C2 O3 -3.9(13) . . . . ?
C2 O3 C2 C1 176.7(11) 10_666 . . . ?

loop_
_exptl_oxdiff_crystal_face_indexfrac_h
_exptl_oxdiff_crystal_face_indexfrac_k
_exptl_oxdiff_crystal_face_indexfrac_l
_exptl_oxdiff_crystal_face_x
_exptl_oxdiff_crystal_face_y
_exptl_oxdiff_crystal_face_z
4.9942 -3.9995 0.0053 -0.2192 0.0284 -0.1210
-4.9942 3.9995 -0.0053 0.2192 -0.0284 0.1210
1.0048 1.9889 -4.9982 -0.1274 0.0229 0.2367
-1.0048 -1.9889 4.9982 0.1274 -0.0229 -0.2367
3.9986 -5.0025 -0.9940 -0.2125 -0.0770 -0.1206
-3.9969 5.0001 -0.0055 0.1909 0.0559 0.1548
4.9899 1.0020 0.0018 -0.1760 0.2467 0.0402
2.0006 -5.0008 0.0044 -0.1171 -0.1372 -0.1579
-4.9890 -2.0023 -0.0011 0.1673 -0.2904 -0.0724
